data_2203578
loop_
_publ_author_name
'Sema \"Ozt\"urk'
'Mehmet Akkurt'
'Ahmet Cans\?iz'
'Metin Kopar\?ir'
'Mehmet \,Sekerci'
'Frank W. Heinemann'

_publ_section_title
;
 2-Amino-5-phenyl-1,3,4-thiadiazole at 110K
;
_journal_issue 5
_journal_name_full 'Acta Crystallographica Section E'
_journal_page_first o820
_journal_page_last o821
_journal_paper_doi 10.1107/S1600536804008608
_journal_volume 60
_journal_year 2004
_chemical_formula_iupac 'C8 H7 N3 S'
_chemical_formula_moiety 'C8 H7 N3 S'
_chemical_formula_sum 'C8 H7 N3 S'
_chemical_formula_weight 177.24
_chemical_name_systematic
;
5-Phenyl-1,3,4-thiadiazol-2-amine
;
_space_group_IT_number 14
_symmetry_cell_setting monoclinic
_symmetry_space_group_name_Hall '-P 2ybc'
_symmetry_space_group_name_H-M 'P 1 21/c 1'
_atom_sites_solution_hydrogens geom
_atom_sites_solution_primary direct
_atom_sites_solution_secondary difmap
_cell_angle_alpha 90
_cell_angle_beta 117.965(5)
_cell_angle_gamma 90
_cell_formula_units_Z 4
_cell_length_a 10.604(5)
_cell_length_b 7.922(5)
_cell_length_c 11.116(5)
_cell_measurement_reflns_used 73
_cell_measurement_temperature 100
_cell_measurement_theta_max 20
_cell_measurement_theta_min 6
_cell_volume 824.8(7)
_computing_cell_refinement 'EVALCCD (Duisenberg et al., 2003)'
_computing_data_collection 'COLLECT (Nonius, 1999)'
_computing_data_reduction EVALCCD
_computing_molecular_graphics 'ORTEP-3 for Windows (Farrugia, 1997)'
_computing_publication_material 'WinGX (Farrugia, 1999)'
_computing_structure_refinement 'SHELXL97 (Sheldrick, 1997)'
_computing_structure_solution 'SHELXS97 (Sheldrick, 1997)'
_diffrn_ambient_temperature 100
_diffrn_detector_area_resol_mean 9
_diffrn_measured_fraction_theta_full 0.988
_diffrn_measured_fraction_theta_max 0.988
_diffrn_measurement_device_type 'Bruker--Nonius KappaCCD'
_diffrn_measurement_method '\f and \w-scans (per frame) with 2.0\% and 40 sec per frame'
_diffrn_radiation_monochromator graphite
_diffrn_radiation_source 'fine-focus sealed tube'
_diffrn_radiation_type MoK\a
_diffrn_radiation_wavelength 0.71069
_diffrn_reflns_av_R_equivalents 0.0584
_diffrn_reflns_av_sigmaI/netI 0.0353
_diffrn_reflns_limit_h_max 14
_diffrn_reflns_limit_h_min -14
_diffrn_reflns_limit_k_max 10
_diffrn_reflns_limit_k_min -10
_diffrn_reflns_limit_l_max 15
_diffrn_reflns_limit_l_min -15
_diffrn_reflns_number 23236
_diffrn_reflns_reduction_process ' ?'
_diffrn_reflns_theta_full 29.00
_diffrn_reflns_theta_max 29.00
_diffrn_reflns_theta_min 3.67
_exptl_absorpt_coefficient_mu 0.333
_exptl_absorpt_correction_T_max 0.977
_exptl_absorpt_correction_T_min 0.887
_exptl_absorpt_correction_type multi-scan
_exptl_absorpt_process_details '(SADABS; Sheldrick, 2002)'
_exptl_crystal_colour colorless
_exptl_crystal_density_diffrn 1.427
_exptl_crystal_density_method 'Not Measured'
_exptl_crystal_description plate
_exptl_crystal_F_000 368
_exptl_crystal_size_max 0.37
_exptl_crystal_size_mid 0.28
_exptl_crystal_size_min 0.07
_refine_diff_density_max 0.355
_refine_diff_density_min -0.270
_refine_ls_extinction_method none
_refine_ls_goodness_of_fit_ref 1.035
_refine_ls_hydrogen_treatment mixed
_refine_ls_matrix_type full
_refine_ls_number_parameters 117
_refine_ls_number_reflns 2176
_refine_ls_number_restraints 0
_refine_ls_restrained_S_all 1.035
_refine_ls_R_factor_all 0.0556
_refine_ls_R_factor_gt 0.0350
_refine_ls_shift/su_max 0.000
_refine_ls_shift/su_mean 0.000
_refine_ls_structure_factor_coef Fsqd
_refine_ls_weighting_details 'calc w = 1/[\s^2^(Fo^2^)+(0.0346P)^2^+0.3514P] where P = (Fo^2^+2Fc^2^)/3'
_refine_ls_weighting_scheme calc
_refine_ls_wR_factor_gt 0.0720
_refine_ls_wR_factor_ref 0.0781
_reflns_number_gt 1699
_reflns_number_total 2176
_reflns_threshold_expression I>2\s(I)
_cod_data_source_file cv6296.cif
_cod_data_source_block I
_cod_depositor_comments
;
The following automatic conversions were performed:
'_symmetry_cell_setting' value 'Monoclinic' changed to 'monoclinic'
according to '/home/saulius/struct/CIF-dictionaries/cif_core.dic'
dictionary named 'cif_core.dic' version 2.4.1 from 2010-06-29.

Automatic conversion script
Id: cif_fix_enum 1527 2010-12-29 10:47:43Z saulius 

The following automatic conversions were performed:

'_symmetry_cell_setting' value 'Monoclinic' changed to 'monoclinic'
according to /home/saulius/struct/CIF-dictionaries/cif_core.dic
dictionary named 'cif_core.dic' version 2.4.1 from 2010-06-29.

Automatic conversion script
Id: cif_fix_values 1715 2011-07-08 13:25:40Z adriana 
;
_cod_original_sg_symbol_H-M 'P 21/c'
_cod_database_code 2203578

loop_
_symmetry_equiv_pos_as_xyz
x,y,z
-x,1/2+y,1/2-z
-x,-y,-z
x,1/2-y,1/2+z

loop_
_atom_site_aniso_label
_atom_site_aniso_U_11
_atom_site_aniso_U_22
_atom_site_aniso_U_33
_atom_site_aniso_U_12
_atom_site_aniso_U_13
_atom_site_aniso_U_23
S1 0.0200(2) 0.0189(2) 0.0127(2) -0.0038(2) 0.01090(10) -0.0010(2)
N1 0.0349(8) 0.0267(7) 0.0187(7) -0.0142(6) 0.0206(6) -0.0087(6)
N2 0.0239(6) 0.0196(6) 0.0143(6) -0.0057(5) 0.0133(5) -0.0041(5)
N3 0.0195(6) 0.0189(6) 0.0150(6) -0.0029(5) 0.0108(5) -0.0036(5)
C1 0.0170(7) 0.0194(7) 0.0150(7) -0.0021(6) 0.0102(6) -0.0002(6)
C2 0.0162(7) 0.0192(7) 0.0116(6) 0.0009(6) 0.0088(6) -0.0005(6)
C3 0.0155(7) 0.0188(7) 0.0188(7) 0.0002(6) 0.0116(6) -0.0021(6)
C4 0.0251(8) 0.0225(8) 0.0190(7) -0.0012(6) 0.0138(6) -0.0019(6)
C5 0.0266(8) 0.0300(9) 0.0211(8) -0.0060(7) 0.0137(7) -0.0103(7)
C6 0.0253(8) 0.0227(8) 0.0336(9) -0.0079(7) 0.0192(7) -0.0118(7)
C7 0.0241(8) 0.0199(8) 0.0352(9) -0.0009(6) 0.0186(7) 0.0012(7)
C8 0.0195(8) 0.0221(8) 0.0211(7) 0.0004(6) 0.0110(6) 0.0011(6)

loop_
_atom_site_label
_atom_site_fract_x
_atom_site_fract_y
_atom_site_fract_z
_atom_site_U_iso_or_equiv
_atom_site_thermal_displace_type
_atom_site_calc_flag
_atom_site_refinement_flags
_atom_site_occupancy
_atom_site_type_symbol
S1 0.18079(4) -0.10639(5) 0.44739(3) 0.01590(10) Uani . . 1.000 S
N1 0.04302(16) -0.40491(18) 0.36188(14) 0.0236(4) Uani . . 1.000 N
N2 0.08289(13) -0.29552(16) 0.57333(12) 0.0175(3) Uani . . 1.000 N
N3 0.14372(13) -0.15689(16) 0.65628(12) 0.0167(3) Uani . . 1.000 N
C1 0.09361(15) -0.28781(19) 0.45989(14) 0.0161(4) Uani . . 1.000 C
C2 0.19835(15) -0.04771(19) 0.60647(14) 0.0148(4) Uani . . 1.000 C
C3 0.27254(15) 0.10710(19) 0.67702(15) 0.0163(4) Uani . . 1.000 C
C4 0.34781(16) 0.1101(2) 0.81950(15) 0.0208(4) Uani . . 1.000 C
C5 0.42189(18) 0.2539(2) 0.88646(17) 0.0249(5) Uani . . 1.000 C
C6 0.42129(17) 0.3961(2) 0.81354(17) 0.0250(5) Uani . . 1.000 C
C7 0.34557(17) 0.3948(2) 0.67228(17) 0.0245(5) Uani . . 1.000 C
C8 0.27197(16) 0.2513(2) 0.60402(16) 0.0203(4) Uani . . 1.000 C
H1A 0.064(2) -0.396(2) 0.296(2) 0.028(5) Uiso . . 1.000 H
H1B 0.003(2) -0.492(3) 0.374(2) 0.037(6) Uiso . . 1.000 H
H4 0.34810 0.01550 0.86920 0.0250 Uiso calc R 1.000 H
H5 0.47240 0.25500 0.98110 0.0300 Uiso calc R 1.000 H
H6 0.47150 0.49200 0.85910 0.0300 Uiso calc R 1.000 H
H7 0.34420 0.49050 0.62330 0.0290 Uiso calc R 1.000 H
H8 0.22200 0.25080 0.50940 0.0240 Uiso calc R 1.000 H

loop_
_atom_type_symbol
_atom_type_description
_atom_type_scat_dispersion_real
_atom_type_scat_dispersion_imag
_atom_type_scat_source
S S 0.1246 0.1234 'International Tables Vol C Tables 4.2.6.8 and 6.1.1.4'
N N 0.0061 0.0033 'International Tables Vol C Tables 4.2.6.8 and 6.1.1.4'
H H 0.0000 0.0000 'International Tables Vol C Tables 4.2.6.8 and 6.1.1.4'
C C 0.0033 0.0016 'International Tables Vol C Tables 4.2.6.8 and 6.1.1.4'

loop_
_geom_angle_atom_site_label_1
_geom_angle_atom_site_label_2
_geom_angle_atom_site_label_3
_geom_angle
_geom_angle_publ_flag
C1 S1 C2 87.01(7) yes
N3 N2 C1 112.21(13) yes
N2 N3 C2 113.94(12) yes
C1 N1 H1B 118.1(14) no
H1A N1 H1B 123.1(18) no
C1 N1 H1A 118.1(12) no
N1 C1 N2 124.42(15) yes
S1 C1 N2 113.55(11) yes
S1 C1 N1 122.04(12) yes
S1 C2 N3 113.30(11) yes
S1 C2 C3 122.48(12) yes
N3 C2 C3 124.18(13) yes
C2 C3 C4 119.76(14) no
C2 C3 C8 121.07(13) no
C4 C3 C8 119.15(14) no
C3 C4 C5 120.03(15) no
C4 C5 C6 120.53(15) no
C5 C6 C7 119.80(15) no
C6 C7 C8 120.24(15) no
C3 C8 C7 120.25(14) no
C3 C4 H4 119.97 no
C5 C4 H4 120.01 no
C4 C5 H5 119.73 no
C6 C5 H5 119.74 no
C5 C6 H6 120.08 no
C7 C6 H6 120.12 no
C6 C7 H7 119.89 no
C8 C7 H7 119.87 no
C3 C8 H8 119.84 no
C7 C8 H8 119.91 no

loop_
_geom_bond_atom_site_label_1
_geom_bond_atom_site_label_2
_geom_bond_distance
_geom_bond_publ_flag
S1 C1 1.749(2) yes
S1 C2 1.7518(18) yes
N1 C1 1.337(2) yes
N2 N3 1.384(2) yes
N2 C1 1.320(2) yes
N3 C2 1.300(2) yes
N1 H1A 0.86(2) no
N1 H1B 0.85(2) no
C2 C3 1.470(2) no
C3 C8 1.400(2) no
C3 C4 1.400(2) no
C4 C5 1.386(2) no
C5 C6 1.386(2) no
C6 C7 1.389(3) no
C7 C8 1.386(2) no
C4 H4 0.9302 no
C5 H5 0.9302 no
C6 H6 0.9296 no
C7 H7 0.9295 no
C8 H8 0.9297 no

loop_
_geom_contact_atom_site_label_1
_geom_contact_atom_site_label_2
_geom_contact_distance
_geom_contact_site_symmetry_2
_geom_contact_publ_flag
S1 N3 2.562(2) . no
S1 N1 3.514(3) 2_555 no
S1 H8 2.8966 . no
N1 S1 3.514(3) 2_545 no
N1 N2 2.972(3) 3_546 no
N1 N3 2.982(3) 4_544 no
N2 S1 2.578(2) . no
N2 N1 2.972(3) 3_546 no
N2 C8 3.348(3) 3_556 no
N3 N1 2.982(3) 4_545 no
N3 S1 2.562(2) . no
N2 H1B 2.12(2) 3_546 no
N2 H8 2.9386 3_556 no
N3 H4 2.7117 . no
N3 H1A 2.13(2) 4_545 no
C5 C8 3.462(3) 4_555 no
C8 C5 3.462(3) 4_554 no
C8 N2 3.348(3) 3_556 no
C1 H1B 3.05(2) 3_546 no
C1 H7 2.9863 1_545 no
C2 H1A 3.08(2) 4_545 no
C3 H6 3.0629 2_646 no
C5 H8 3.0131 4_555 no
C8 H5 3.0183 4_554 no
H1A N3 2.13(2) 4_544 no
H1A C2 3.08(2) 4_544 no
H1B N2 2.12(2) 3_546 no
H1B C1 3.05(2) 3_546 no
H4 N3 2.7117 . no
H5 H6 2.5564 3_667 no
H5 C8 3.0183 4_555 no
H6 C3 3.0629 2_656 no
H6 H5 2.5564 3_667 no
H7 C1 2.9863 1_565 no
H8 S1 2.8966 . no
H8 N2 2.9386 3_556 no
H8 C5 3.0131 4_554 no

loop_
_geom_hbond_atom_site_label_D
_geom_hbond_atom_site_label_H
_geom_hbond_atom_site_label_A
_geom_hbond_site_symmetry_A
_geom_hbond_distance_DH
_geom_hbond_distance_HA
_geom_hbond_distance_DA
_geom_hbond_angle_DHA
_geom_hbond_publ_flag
N1 H1A N3 4_544 0.86(2) 2.13(2) 2.982(3) 169.9(17) yes
N1 H1B N2 3_546 0.85(2) 2.12(2) 2.972(3) 173.9(18) yes

loop_
_geom_torsion_atom_site_label_1
_geom_torsion_atom_site_label_2
_geom_torsion_atom_site_label_3
_geom_torsion_atom_site_label_4
_geom_torsion
_geom_torsion_publ_flag
C1 S1 C2 C3 178.12(15) no
C2 S1 C1 N1 179.50(15) no
C2 S1 C1 N2 -0.13(13) no
C1 S1 C2 N3 0.23(13) no
C1 N2 N3 C2 0.2(2) no
N3 N2 C1 N1 -179.61(16) no
N3 N2 C1 S1 0.02(17) no
N2 N3 C2 S1 -0.27(18) no
N2 N3 C2 C3 -178.12(15) no
S1 C2 C3 C8 31.6(2) no
N3 C2 C3 C4 30.7(3) no
N3 C2 C3 C8 -150.73(17) no
S1 C2 C3 C4 -146.99(14) no
C2 C3 C4 C5 177.87(17) no
C8 C3 C4 C5 -0.8(3) no
C2 C3 C8 C7 -178.37(17) no
C4 C3 C8 C7 0.2(3) no
C3 C4 C5 C6 0.6(3) no
C4 C5 C6 C7 0.2(3) no
C5 C6 C7 C8 -0.7(3) no
C6 C7 C8 C3 0.5(3) no

loop_
_cod_related_entry_id
_cod_related_entry_database
_cod_related_entry_code
1 ChemSpider 190208
